data_7011305
loop_
_publ_author_name
'Gun'ko, Yurii K.'
'Elliott, Simon D.'
'Hitchcock, Peter B.'
'Lappert, Michael F.'

_publ_section_title
;
 First mixed valence cerium--organic trinuclear cluster
 [Ce3(OBut)10NO3] as a possible molecular switch: synthesis, structure
 and density functional calculations
;
_journal_issue 8
_journal_name_full 'Journal of the Chemical Society, Dalton Transactions'
_journal_page_first 1852
_journal_paper_doi 10.1039/b110247h
_journal_year 2002
_chemical_formula_sum 'C46 H104 Ce3 N O13'
_chemical_formula_weight 1299.66
_chemical_name_common
;
[Ce3(otBu)10(NO3)].hexane 
;
_space_group_IT_number 14
_symmetry_cell_setting monoclinic
_symmetry_Int_Tables_number 14
_symmetry_space_group_name_Hall '-P 2ybc'
_symmetry_space_group_name_H-M 'P 1 21/c 1'
_atom_sites_solution_hydrogens geom
_atom_sites_solution_primary direct
_atom_sites_solution_secondary difmap
_audit_conform_dict_location ftp://ftp.iucr.org/cifdics/cif_core.dic
_audit_conform_dict_name cif_core.dic
_audit_conform_dict_version 2.1
_audit_creation_date 2001-10-24T13:39:00-00:00
_audit_creation_method 'WinGX routine CIF_UPDATE'
_cell_angle_alpha 90
_cell_angle_beta 105.340(10)
_cell_angle_gamma 90
_cell_formula_units_Z 4
_cell_length_a 18.266(2)
_cell_length_b 17.094(3)
_cell_length_c 19.994(4)
_cell_measurement_temperature 173(2)
_cell_volume 6020.5(18)
_computing_structure_refinement 'SHELXL-93 (Sheldrick, 1993)'
_diffrn_ambient_temperature 173(2)
_diffrn_radiation_monochromator graphite
_diffrn_radiation_type MoK\a
_diffrn_radiation_wavelength 0.71073
_diffrn_reflns_av_R_equivalents 0.031
_diffrn_reflns_av_unetI/netI 0.0659
_diffrn_reflns_limit_h_max 21
_diffrn_reflns_limit_h_min 0
_diffrn_reflns_limit_k_max 20
_diffrn_reflns_limit_k_min 0
_diffrn_reflns_limit_l_max 22
_diffrn_reflns_limit_l_min -23
_diffrn_reflns_number 10908
_diffrn_reflns_theta_max 24.98
_diffrn_reflns_theta_min 2.12
_exptl_absorpt_coefficient_mu 2.281
_exptl_absorpt_correction_T_max 1.00
_exptl_absorpt_correction_T_min 0.92
_exptl_absorpt_correction_type psi-scan
_exptl_crystal_density_diffrn 1.434
_exptl_crystal_F_000 2660
_exptl_crystal_size_max 0.4
_exptl_crystal_size_mid 0.35
_exptl_crystal_size_min 0.25
_refine_diff_density_max 0.821
_refine_diff_density_min -0.801
_refine_diff_density_rms 0.134
_refine_ls_extinction_method none
_refine_ls_goodness_of_fit_all 1.043
_refine_ls_goodness_of_fit_gt 1.071
_refine_ls_hydrogen_treatment constr
_refine_ls_matrix_type full
_refine_ls_number_parameters 538
_refine_ls_number_reflns 10564
_refine_ls_number_restraints 16
_refine_ls_restrained_S_all 1.053
_refine_ls_restrained_S_gt 1.084
_refine_ls_R_factor_all 0.0747
_refine_ls_R_factor_gt 0.0466
_refine_ls_shift/su_max 0.001
_refine_ls_shift/su_mean 0
_refine_ls_structure_factor_coef Fsqd
_refine_ls_weighting_details 'w=1/[\s^2^(Fo^2^)+(0.0447P)^2^+10.0801P] where P=(Fo^2^+2Fc^2^)/3'
_refine_ls_weighting_scheme calc
_refine_ls_wR_factor_all 0.1165
_refine_ls_wR_factor_gt 0.1019
_reflns_number_gt 7789
_reflns_number_total 10565
_reflns_threshold_expression >2sigma(I)
_cod_data_source_file b110247h.txt
_cod_data_source_block mar2195
_cod_depositor_comments
;
The following automatic conversions were performed:

'_exptl_absorpt_correction_type' tag value 'psi-scans' was replaced
with 'psi-scan' value.

Automatic conversion script
Id: cif_fix_values 1646 2011-03-28 12:23:43Z adriana 

The following automatic conversions were performed:

'_refine_ls_weighting_scheme' value 'calc
w=1/[\s^2^(Fo^2^)+(0.0447P)^2^+10.0801P] where P=(Fo^2^+2Fc^2^)/3'
was changed to 'calc'. New tag '_refine_ls_weighting_details' was
created. The value of the new tag was set to
'w=1/[\s^2^(Fo^2^)+(0.0447P)^2^+10.0801P] where P=(Fo^2^+2Fc^2^)/3'.

Automatic conversion script
Id: cif_fix_values 3143 2015-03-26 13:38:13Z robertas 
;
_cod_original_cell_volume 6020.5(17)
_cod_original_sg_symbol_H-M P21/c
_cod_original_formula_sum 'C46 H104 Ce3 N1 O13'
_cod_database_code 7011305

loop_
_symmetry_equiv_pos_as_xyz
'x, y, z'
'x, -y+1/2, z+1/2'
'-x, -y, -z'
'-x, y-1/2, -z-1/2'

loop_
_atom_site_label
_atom_site_type_symbol
_atom_site_fract_x
_atom_site_fract_y
_atom_site_fract_z
_atom_site_U_iso_or_equiv
_atom_site_adp_type
_atom_site_occupancy
_atom_site_calc_flag
_atom_site_refinement_flags
_atom_site_disorder_group
Ce1 Ce 0.22764(2) 0.64981(2) 0.16617(2) 0.02619(8) Uani 1 d . .
Ce2 Ce 0.36532(2) 0.48659(2) 0.17552(2) 0.02690(8) Uani 1 d . .
Ce3 Ce 0.25757(2) 0.50091(2) 0.30685(2) 0.02515(8) Uani 1 d . .
O1 O 0.3249(2) 0.5945(2) 0.1104(2) 0.0293(10) Uani 1 d . .
O2 O 0.3489(2) 0.4219(2) 0.2747(2) 0.0305(10) Uani 1 d . .
O3 O 0.1885(2) 0.6104(2) 0.2721(2) 0.0286(10) Uani 1 d . .
O4 O 0.2309(2) 0.5017(2) 0.1774(2) 0.0267(9) Uani 1 d . .
O5 O 0.3407(2) 0.5848(2) 0.2579(2) 0.0242(9) Uani 1 d . .
O6 O 0.1263(2) 0.6758(2) 0.0868(2) 0.0337(11) Uani 1 d . .
O7 O 0.3525(2) 0.3939(2) 0.1074(2) 0.0378(11) Uani 1 d . .
O8 O 0.4817(2) 0.4986(2) 0.1937(2) 0.0374(11) Uani 1 d . .
O9 O 0.1813(2) 0.4148(2) 0.3158(2) 0.0413(12) Uani 1 d . .
O10 O 0.2993(2) 0.5247(2) 0.4113(2) 0.0341(11) Uani 1 d . .
O11 O 0.2572(3) 0.8941(3) 0.1750(3) 0.070(2) Uani 1 d . .
O12 O 0.2172(3) 0.7880(3) 0.2138(2) 0.0515(13) Uani 1 d . .
O13 O 0.2871(3) 0.7795(3) 0.1432(2) 0.0482(13) Uani 1 d . .
N N 0.2539(3) 0.8229(3) 0.1769(3) 0.046(2) Uani 1 d . .
C1 C 0.3430(4) 0.6251(4) 0.0493(3) 0.038(2) Uani 1 d . .
C2 C 0.3714(4) 0.5586(4) 0.0121(4) 0.052(2) Uani 1 d . .
H2A H 0.4172 0.5358 0.0430 0.078 Uiso 1 calc R .
H2B H 0.3833 0.5789 -0.0297 0.078 Uiso 1 calc R .
H2C H 0.3320 0.5183 -0.0010 0.078 Uiso 1 calc R .
C3 C 0.4046(3) 0.6874(4) 0.0700(3) 0.039(2) Uani 1 d . .
H3A H 0.4503 0.6642 0.1008 0.059 Uiso 1 calc R .
H3B H 0.3865 0.7301 0.0941 0.059 Uiso 1 calc R .
H3C H 0.4167 0.7077 0.0283 0.059 Uiso 1 calc R .
C4 C 0.2722(4) 0.6604(4) 0.0016(3) 0.051(2) Uani 1 d . .
H4A H 0.2539 0.7032 0.0256 0.077 Uiso 1 calc R .
H4B H 0.2327 0.6202 -0.0115 0.077 Uiso 1 calc R .
H4C H 0.2840 0.6807 -0.0402 0.077 Uiso 1 calc R .
C5 C 0.3849(4) 0.3519(3) 0.3074(3) 0.037(2) Uani 1 d . .
C6 C 0.3904(4) 0.3555(4) 0.3846(3) 0.055(2) Uani 1 d . .
H6A H 0.3393 0.3595 0.3914 0.082 Uiso 1 calc R .
H6B H 0.4203 0.4014 0.4049 0.082 Uiso 1 calc R .
H6C H 0.4151 0.3080 0.4072 0.082 Uiso 1 calc R .
C7 C 0.3372(5) 0.2816(4) 0.2752(4) 0.064(3) Uani 1 d . .
H7A H 0.2865 0.2860 0.2827 0.097 Uiso 1 calc R .
H7B H 0.3616 0.2335 0.2968 0.097 Uiso 1 calc R .
H7C H 0.3329 0.2802 0.2253 0.097 Uiso 1 calc R .
C8 C 0.4633(4) 0.3457(4) 0.2960(4) 0.051(2) Uani 1 d . .
H8A H 0.4591 0.3434 0.2462 0.076 Uiso 1 calc R .
H8B H 0.4882 0.2981 0.3184 0.076 Uiso 1 calc R .
H8C H 0.4934 0.3915 0.3161 0.076 Uiso 1 calc R .
C9 C 0.1330(4) 0.6499(4) 0.3005(3) 0.037(2) Uani 1 d . .
C10 C 0.1010(4) 0.5894(4) 0.3406(4) 0.049(2) Uani 1 d . .
H10A H 0.0757 0.5479 0.3091 0.073 Uiso 1 calc R .
H10B H 0.0642 0.6145 0.3616 0.073 Uiso 1 calc R .
H10C H 0.1423 0.5668 0.3772 0.073 Uiso 1 calc R .
C11 C 0.0710(4) 0.6825(4) 0.2418(4) 0.055(2) Uani 1 d . .
H11A H 0.0464 0.6397 0.2114 0.082 Uiso 1 calc R .
H11B H 0.0929 0.7197 0.2151 0.082 Uiso 1 calc R .
H11C H 0.0334 0.7093 0.2606 0.082 Uiso 1 calc R .
C12 C 0.1721(4) 0.7142(4) 0.3482(4) 0.049(2) Uani 1 d . .
H12A H 0.2121 0.6917 0.3859 0.074 Uiso 1 calc R .
H12B H 0.1350 0.7411 0.3676 0.074 Uiso 1 calc R .
H12C H 0.1945 0.7515 0.3221 0.074 Uiso 1 calc R .
C13 C 0.1672(3) 0.4605(3) 0.1311(3) 0.035(2) Uani 1 d . .
C14 C 0.1663(4) 0.4786(4) 0.0569(3) 0.040(2) Uani 1 d . .
H14A H 0.2139 0.4608 0.0480 0.061 Uiso 1 calc R .
H14B H 0.1610 0.5352 0.0491 0.061 Uiso 1 calc R .
H14C H 0.1235 0.4517 0.0254 0.061 Uiso 1 calc R .
C15 C 0.1782(4) 0.3720(3) 0.1453(3) 0.045(2) Uani 1 d . .
H15A H 0.1787 0.3611 0.1935 0.068 Uiso 1 calc R .
H15B H 0.2266 0.3554 0.1372 0.068 Uiso 1 calc R .
H15C H 0.1365 0.3432 0.1141 0.068 Uiso 1 calc R .
C16 C 0.0939(3) 0.4877(4) 0.1453(4) 0.040(2) Uani 1 d . .
H16A H 0.0948 0.4758 0.1934 0.06 Uiso 1 calc R .
H16B H 0.0509 0.4608 0.1139 0.06 Uiso 1 calc R .
H16C H 0.0884 0.5443 0.1377 0.06 Uiso 1 calc R .
C17 C 0.4001(3) 0.6343(3) 0.3010(3) 0.0299(15) Uani 1 d . .
C18 C 0.3640(3) 0.6914(3) 0.3408(3) 0.036(2) Uani 1 d . .
H18A H 0.3378 0.6624 0.3699 0.054 Uiso 1 calc R .
H18B H 0.3274 0.7243 0.3081 0.054 Uiso 1 calc R .
H18C H 0.4035 0.7245 0.3702 0.054 Uiso 1 calc R .
C19 C 0.4554(3) 0.5805(4) 0.3519(3) 0.035(2) Uani 1 d . .
H19A H 0.4281 0.5525 0.3806 0.052 Uiso 1 calc R .
H19B H 0.4961 0.6120 0.3816 0.052 Uiso 1 calc R .
H19C H 0.4774 0.5427 0.3258 0.052 Uiso 1 calc R .
C20 C 0.4406(3) 0.6781(4) 0.2561(3) 0.037(2) Uani 1 d . .
H20A H 0.4637 0.6407 0.2306 0.055 Uiso 1 calc R .
H20B H 0.4803 0.7111 0.2853 0.055 Uiso 1 calc R .
H20C H 0.4042 0.7110 0.2231 0.055 Uiso 1 calc R .
C21 C 0.0648(4) 0.7098(4) 0.0371(3) 0.042(2) Uani 1 d . .
C22 C 0.0782(5) 0.7962(5) 0.0350(6) 0.100(4) Uani 1 d . .
H22A H 0.1256 0.8057 0.0221 0.15 Uiso 1 calc R .
H22B H 0.0818 0.8188 0.0808 0.15 Uiso 1 calc R .
H22C H 0.0359 0.8205 0.0006 0.15 Uiso 1 calc R .
C23 C -0.0087(4) 0.6944(5) 0.0569(4) 0.062(2) Uani 1 d . .
H23A H -0.0171 0.6378 0.0582 0.093 Uiso 1 calc R .
H23B H -0.0511 0.7185 0.0227 0.093 Uiso 1 calc R .
H23C H -0.0052 0.7168 0.1028 0.093 Uiso 1 calc R .
C24 C 0.0598(4) 0.6710(5) -0.0337(4) 0.066(3) Uani 1 d . .
H24A H 0.0510 0.6147 -0.0305 0.099 Uiso 1 calc R .
H24B H 0.1074 0.6795 -0.0464 0.099 Uiso 1 calc R .
H24C H 0.0177 0.6942 -0.0691 0.099 Uiso 1 calc R .
C25 C 0.3566(4) 0.3302(4) 0.0598(3) 0.049(2) Uani 1 d . .
C26 C 0.2879(6) 0.3317(7) 0.0013(5) 0.171(5) Uani 1 d . .
H26A H 0.2838 0.3826 -0.0220 0.257 Uiso 1 calc R .
H26B H 0.2431 0.3231 0.0185 0.257 Uiso 1 calc R .
H26C H 0.2911 0.2902 -0.0317 0.257 Uiso 1 calc R .
C27 C 0.3656(9) 0.2564(5) 0.0961(5) 0.155(6) Uani 1 d . .
H27A H 0.4118 0.2578 0.1345 0.233 Uiso 1 calc R .
H27B H 0.3695 0.2142 0.0640 0.233 Uiso 1 calc R .
H27C H 0.3216 0.2471 0.1143 0.233 Uiso 1 calc R .
C28 C 0.4280(6) 0.3457(7) 0.0339(6) 0.149(5) Uani 1 d . .
H28A H 0.4224 0.3958 0.0092 0.223 Uiso 1 calc R .
H28B H 0.4339 0.3036 0.0025 0.223 Uiso 1 calc R .
H28C H 0.4729 0.3477 0.0737 0.223 Uiso 1 calc R .
C29 C 0.5622(3) 0.4984(4) 0.1999(3) 0.042(2) Uani 1 d . .
C30 C 0.6036(4) 0.5260(5) 0.2716(4) 0.062(2) Uani 1 d . .
H30A H 0.5931 0.4903 0.3063 0.092 Uiso 1 calc R .
H30B H 0.5863 0.5788 0.2792 0.092 Uiso 1 calc R .
H30C H 0.6583 0.5270 0.2761 0.092 Uiso 1 calc R .
C31 C 0.5868(4) 0.4152(5) 0.1881(4) 0.066(2) Uani 1 d . .
H31A H 0.5596 0.3978 0.1414 0.099 Uiso 1 calc R .
H31B H 0.5749 0.3801 0.2225 0.099 Uiso 1 calc R .
H31C H 0.6415 0.4143 0.1928 0.099 Uiso 1 calc R .
C32 C 0.5779(4) 0.5530(5) 0.1457(4) 0.066(2) Uani 1 d . .
H32A H 0.5508 0.5345 0.0994 0.099 Uiso 1 calc R .
H32B H 0.6325 0.5540 0.1498 0.099 Uiso 1 calc R .
H32C H 0.5605 0.6058 0.1529 0.099 Uiso 1 calc R .
C33 C 0.1313(4) 0.3608(4) 0.3361(4) 0.055(2) Uani 1 d . .
C34 C 0.1551(6) 0.2807(5) 0.3287(6) 0.115(4) Uani 1 d . .
H34A H 0.1576 0.2720 0.2809 0.172 Uiso 1 calc R .
H34B H 0.1185 0.2443 0.3398 0.172 Uiso 1 calc R .
H34C H 0.2054 0.2718 0.3605 0.172 Uiso 1 calc R .
C35 C 0.1252(7) 0.3819(7) 0.4053(5) 0.150(5) Uani 1 d . .
H35A H 0.1089 0.4365 0.4052 0.225 Uiso 1 calc R .
H35B H 0.1747 0.3754 0.4389 0.225 Uiso 1 calc R .
H35C H 0.0879 0.3479 0.4181 0.225 Uiso 1 calc R .
C36 C 0.0539(5) 0.3677(6) 0.2858(5) 0.104(4) Uani 1 d . .
H36A H 0.0342 0.4207 0.2881 0.156 Uiso 1 calc R .
H36B H 0.0193 0.3297 0.2980 0.156 Uiso 1 calc R .
H36C H 0.0578 0.3573 0.2387 0.156 Uiso 1 calc R .
C37 C 0.3182(4) 0.5331(4) 0.4858(3) 0.043(2) Uani 1 d . .
C38 C 0.3800(8) 0.5889(8) 0.5097(4) 0.195(6) Uani 1 d . .
H38A H 0.3650 0.6398 0.4878 0.292 Uiso 1 calc R .
H38B H 0.4253 0.5701 0.4971 0.292 Uiso 1 calc R .
H38C H 0.3914 0.5943 0.5602 0.292 Uiso 1 calc R .
C39 C 0.3408(7) 0.4566(5) 0.5185(4) 0.115(5) Uani 1 d . .
H39A H 0.2993 0.4191 0.5025 0.172 Uiso 1 calc R .
H39B H 0.3521 0.4619 0.5691 0.172 Uiso 1 calc R .
H39C H 0.3861 0.4377 0.5059 0.172 Uiso 1 calc R .
C40 C 0.2503(7) 0.5623(9) 0.5055(5) 0.160(6) Uani 1 d . .
H40A H 0.2084 0.5252 0.4897 0.24 Uiso 1 calc R .
H40B H 0.2356 0.6134 0.4839 0.24 Uiso 1 calc R .
H40C H 0.2622 0.5676 0.5561 0.24 Uiso 1 calc R .
C41 C 0.8576(10) 0.4983(11) 0.1576(8) 0.218(9) Uiso 1 d D .
C42 C 0.8252(13) 0.5369(14) 0.2049(8) 0.294(12) Uiso 1 d D .
C43 C 0.8620(9) 0.5544(9) 0.2746(6) 0.183(7) Uiso 1 d D .
C44 C 0.8305(13) 0.6111(13) 0.3110(7) 0.327(14) Uiso 1 d D .
C45 C 0.8606(11) 0.6241(10) 0.3827(8) 0.233(9) Uiso 1 d D .
C46 C 0.9067(13) 0.5454(13) 0.4076(11) 0.289(12) Uiso 1 d D .

loop_
_atom_site_aniso_label
_atom_site_aniso_U_11
_atom_site_aniso_U_22
_atom_site_aniso_U_33
_atom_site_aniso_U_23
_atom_site_aniso_U_13
_atom_site_aniso_U_12
Ce1 0.0278(2) 0.0236(2) 0.0248(2) 0.00167(13) 0.00275(13) 0.00297(14)
Ce2 0.0294(2) 0.0257(2) 0.0243(2) -0.00186(13) 0.00501(13) 0.00372(14)
Ce3 0.0281(2) 0.0236(2) 0.0223(2) 0.00027(13) 0.00421(13) -0.00161(14)
O1 0.032(2) 0.033(2) 0.023(2) 0.002(2) 0.006(2) 0.001(2)
O2 0.038(2) 0.024(2) 0.028(2) 0.004(2) 0.005(2) 0.006(2)
O3 0.028(2) 0.030(2) 0.028(2) -0.006(2) 0.008(2) 0.004(2)
O4 0.028(2) 0.025(2) 0.023(2) -0.005(2) 0.000(2) -0.002(2)
O5 0.023(2) 0.023(2) 0.024(2) 0.001(2) 0.002(2) -0.003(2)
O6 0.033(2) 0.035(2) 0.027(2) 0.005(2) -0.001(2) 0.005(2)
O7 0.043(2) 0.036(2) 0.031(2) -0.009(2) 0.003(2) 0.009(2)
O8 0.032(2) 0.043(2) 0.038(2) 0.001(2) 0.010(2) 0.005(2)
O9 0.043(2) 0.039(2) 0.040(2) 0.005(2) 0.008(2) -0.017(2)
O10 0.046(2) 0.033(2) 0.023(2) -0.001(2) 0.007(2) -0.003(2)
O11 0.117(5) 0.027(3) 0.064(3) 0.002(2) 0.019(3) -0.013(3)
O12 0.078(3) 0.031(2) 0.051(3) 0.000(2) 0.025(3) -0.003(2)
O13 0.052(3) 0.038(3) 0.055(3) 0.001(2) 0.017(2) 0.001(2)
N 0.064(4) 0.029(3) 0.034(3) 0.002(3) -0.006(3) -0.008(3)
C1 0.042(3) 0.048(4) 0.027(3) 0.008(3) 0.014(3) 0.003(3)
C2 0.063(5) 0.053(4) 0.043(4) -0.003(3) 0.020(4) 0.012(4)
C3 0.037(3) 0.041(4) 0.041(4) 0.005(3) 0.014(3) -0.002(3)
C4 0.055(4) 0.066(5) 0.028(3) 0.012(3) 0.002(3) 0.000(4)
C5 0.043(4) 0.028(3) 0.038(3) 0.006(3) 0.009(3) 0.012(3)
C6 0.074(5) 0.049(4) 0.042(4) 0.022(3) 0.016(4) 0.017(4)
C7 0.071(5) 0.025(4) 0.090(6) 0.008(4) 0.009(5) 0.004(4)
C8 0.055(4) 0.049(4) 0.048(4) 0.007(3) 0.014(3) 0.023(4)
C9 0.045(4) 0.035(3) 0.035(3) 0.000(3) 0.019(3) 0.009(3)
C10 0.044(4) 0.059(4) 0.049(4) -0.003(4) 0.022(3) -0.002(4)
C11 0.042(4) 0.067(5) 0.052(4) 0.004(4) 0.008(3) 0.025(4)
C12 0.054(4) 0.051(4) 0.047(4) -0.017(3) 0.021(3) 0.001(4)
C13 0.032(3) 0.029(3) 0.038(4) -0.009(3) -0.003(3) -0.005(3)
C14 0.041(4) 0.039(4) 0.032(3) -0.006(3) -0.007(3) -0.001(3)
C15 0.056(4) 0.027(3) 0.044(4) -0.012(3) 0.001(3) -0.006(3)
C16 0.023(3) 0.038(4) 0.054(4) -0.007(3) 0.001(3) -0.008(3)
C17 0.025(3) 0.029(3) 0.033(3) 0.000(3) 0.003(3) 0.000(3)
C18 0.042(4) 0.030(3) 0.033(3) -0.013(3) 0.004(3) -0.003(3)
C19 0.027(3) 0.040(4) 0.031(3) 0.003(3) -0.004(3) -0.004(3)
C20 0.034(3) 0.043(4) 0.030(3) 0.003(3) 0.001(3) -0.013(3)
C21 0.034(4) 0.045(4) 0.039(4) 0.004(3) -0.002(3) 0.008(3)
C22 0.071(6) 0.049(5) 0.146(9) 0.033(6) -0.033(6) -0.008(5)
C23 0.037(4) 0.091(6) 0.052(5) 0.007(4) 0.000(4) 0.016(4)
C24 0.044(4) 0.105(7) 0.044(4) 0.013(5) 0.002(4) 0.020(5)
C25 0.062(4) 0.041(4) 0.039(4) -0.021(3) 0.005(3) 0.018(4)
C26 0.110(8) 0.206(10) 0.134(8) -0.143(7) -0.079(6) 0.087(8)
C27 0.336(18) 0.058(6) 0.069(7) -0.016(5) 0.049(9) 0.056(9)
C28 0.166(10) 0.129(9) 0.192(10) -0.105(8) 0.119(8) -0.031(8)
C29 0.022(3) 0.056(4) 0.049(4) -0.008(3) 0.012(3) 0.005(3)
C30 0.032(4) 0.081(6) 0.069(5) -0.015(4) 0.009(4) 0.008(4)
C31 0.043(4) 0.076(6) 0.080(6) -0.014(5) 0.020(4) 0.011(4)
C32 0.039(4) 0.092(6) 0.075(5) 0.019(5) 0.030(4) 0.006(4)
C33 0.054(4) 0.057(5) 0.058(5) 0.015(4) 0.018(4) -0.018(4)
C34 0.125(8) 0.061(6) 0.181(11) 0.037(6) 0.081(8) -0.013(6)
C35 0.218(10) 0.181(10) 0.073(6) -0.024(7) 0.077(7) -0.142(9)
C36 0.073(6) 0.118(8) 0.116(8) 0.019(7) 0.014(6) -0.046(6)
C37 0.063(4) 0.046(4) 0.019(3) -0.001(3) 0.009(3) 0.003(4)
C38 0.297(13) 0.259(13) 0.027(5) -0.045(6) 0.039(7) -0.222(11)
C39 0.222(13) 0.081(7) 0.024(4) 0.012(4) 0.004(6) 0.036(8)
C40 0.161(10) 0.291(17) 0.031(5) 0.008(8) 0.030(6) 0.112(11)

loop_
_atom_type_symbol
_atom_type_description
_atom_type_scat_dispersion_real
_atom_type_scat_dispersion_imag
_atom_type_scat_source
C C 0.0033 0.0016 'International Tables Vol C Tables 4.2.6.8 and 6.1.1.4'
H H 0 0 'International Tables Vol C Tables 4.2.6.8 and 6.1.1.4'
O O 0.0106 0.006 'International Tables Vol C Tables 4.2.6.8 and 6.1.1.4'
Ce Ce -0.2486 2.6331 'International Tables Vol C Tables 4.2.6.8 and 6.1.1.4'
N N 0.0061 0.0033 'International Tables Vol C Tables 4.2.6.8 and 6.1.1.4'

loop_
_geom_angle_atom_site_label_1
_geom_angle_atom_site_label_2
_geom_angle_atom_site_label_3
_geom_angle
_geom_angle_site_symmetry_1
_geom_angle_site_symmetry_3
_geom_angle_publ_flag
O6 Ce1 O3 107.37(14) . . ?
O6 Ce1 O1 108.81(14) . . ?
O3 Ce1 O1 131.84(12) . . ?
O6 Ce1 O4 105.51(13) . . ?
O3 Ce1 O4 70.25(12) . . ?
O1 Ce1 O4 70.22(12) . . ?
O6 Ce1 O13 90.71(15) . . ?
O3 Ce1 O13 127.92(14) . . ?
O1 Ce1 O13 82.17(14) . . ?
O4 Ce1 O13 151.21(14) . . ?
O6 Ce1 O12 87.1(2) . . ?
O3 Ce1 O12 82.44(14) . . ?
O1 Ce1 O12 129.70(14) . . ?
O4 Ce1 O12 152.20(14) . . ?
O13 Ce1 O12 49.3(2) . . ?
O6 Ce1 O5 166.80(13) . . ?
O3 Ce1 O5 69.01(12) . . ?
O1 Ce1 O5 68.46(12) . . ?
O4 Ce1 O5 61.30(11) . . ?
O13 Ce1 O5 101.49(13) . . ?
O12 Ce1 O5 104.61(13) . . ?
O6 Ce1 N 86.51(15) . . ?
O3 Ce1 N 106.38(14) . . ?
O1 Ce1 N 106.5(2) . . ?
O4 Ce1 N 167.98(13) . . ?
O13 Ce1 N 24.6(2) . . ?
O12 Ce1 N 24.9(2) . . ?
O5 Ce1 N 106.68(13) . . ?
O6 Ce1 Ce3 128.79(11) . . ?
O3 Ce1 Ce3 36.29(8) . . ?
O1 Ce1 Ce3 95.61(9) . . ?
O4 Ce1 Ce3 42.04(8) . . ?
O13 Ce1 Ce3 137.87(10) . . ?
O12 Ce1 Ce3 111.00(11) . . ?
O5 Ce1 Ce3 41.44(8) . . ?
N Ce1 Ce3 129.20(10) . . ?
O6 Ce1 Ce2 129.17(11) . . ?
O3 Ce1 Ce2 95.51(8) . . ?
O1 Ce1 Ce2 36.43(8) . . ?
O4 Ce1 Ce2 41.39(9) . . ?
O13 Ce1 Ce2 110.13(11) . . ?
O12 Ce1 Ce2 141.61(11) . . ?
O5 Ce1 Ce2 41.49(8) . . ?
N Ce1 Ce2 129.97(12) . . ?
Ce3 Ce1 Ce2 59.228(13) . . ?
O7 Ce2 O8 97.1(2) . . ?
O7 Ce2 O1 106.43(15) . . ?
O8 Ce2 O1 100.56(15) . . ?
O7 Ce2 O2 100.25(15) . . ?
O8 Ce2 O2 104.59(15) . . ?
O1 Ce2 O2 140.41(14) . . ?
O7 Ce2 O5 162.19(15) . . ?
O8 Ce2 O5 100.03(14) . . ?
O1 Ce2 O5 75.03(13) . . ?
O2 Ce2 O5 70.88(13) . . ?
O7 Ce2 O4 98.65(14) . . ?
O8 Ce2 O4 164.20(14) . . ?
O1 Ce2 O4 75.53(13) . . ?
O2 Ce2 O4 71.93(13) . . ?
O5 Ce2 O4 64.18(11) . . ?
O7 Ce2 Ce3 122.24(13) . . ?
O8 Ce2 Ce3 125.86(12) . . ?
O1 Ce2 Ce3 101.62(10) . . ?
O2 Ce2 Ce3 38.80(9) . . ?
O5 Ce2 Ce3 41.84(8) . . ?
O4 Ce2 Ce3 42.63(8) . . ?
O7 Ce2 Ce1 125.79(11) . . ?
O8 Ce2 Ce1 125.60(12) . . ?
O1 Ce2 Ce1 41.33(10) . . ?
O2 Ce2 Ce1 99.15(9) . . ?
O5 Ce2 Ce1 44.51(8) . . ?
O4 Ce2 Ce1 42.67(8) . . ?
Ce3 Ce2 Ce1 60.348(11) . . ?
O10 Ce3 O9 97.5(2) . . ?
O10 Ce3 O3 100.07(14) . . ?
O9 Ce3 O3 106.4(2) . . ?
O10 Ce3 O2 106.81(15) . . ?
O9 Ce3 O2 99.1(2) . . ?
O3 Ce3 O2 139.96(13) . . ?
O10 Ce3 O5 100.65(14) . . ?
O9 Ce3 O5 161.18(15) . . ?
O3 Ce3 O5 75.51(13) . . ?
O2 Ce3 O5 70.83(13) . . ?
O10 Ce3 O4 164.35(14) . . ?
O9 Ce3 O4 98.18(14) . . ?
O3 Ce3 O4 74.79(13) . . ?
O2 Ce3 O4 71.33(12) . . ?
O5 Ce3 O4 63.85(12) . . ?
O10 Ce3 Ce2 127.60(12) . . ?
O9 Ce3 Ce2 120.92(13) . . ?
O3 Ce3 Ce2 101.30(10) . . ?
O2 Ce3 Ce2 38.66(9) . . ?
O5 Ce3 Ce2 41.93(8) . . ?
O4 Ce3 Ce2 42.07(9) . . ?
O10 Ce3 Ce1 124.77(11) . . ?
O9 Ce3 Ce1 125.75(11) . . ?
O3 Ce3 Ce1 40.89(10) . . ?
O2 Ce3 Ce1 99.08(9) . . ?
O5 Ce3 Ce1 44.56(8) . . ?
O4 Ce3 Ce1 42.78(8) . . ?
Ce2 Ce3 Ce1 60.423(13) . . ?
C1 O1 Ce2 131.9(3) . . ?
C1 O1 Ce1 125.7(3) . . ?
Ce2 O1 Ce1 102.24(14) . . ?
C5 O2 Ce2 129.0(4) . . ?
C5 O2 Ce3 128.5(4) . . ?
Ce2 O2 Ce3 102.54(14) . . ?
C9 O3 Ce3 130.9(3) . . ?
C9 O3 Ce1 126.2(3) . . ?
Ce3 O3 Ce1 102.83(14) . . ?
C13 O4 Ce2 124.5(3) . . ?
C13 O4 Ce3 123.8(3) . . ?
Ce2 O4 Ce3 95.31(12) . . ?
C13 O4 Ce1 115.4(3) . . ?
Ce2 O4 Ce1 95.93(13) . . ?
Ce3 O4 Ce1 95.18(12) . . ?
C17 O5 Ce3 122.7(3) . . ?
C17 O5 Ce2 123.2(3) . . ?
Ce3 O5 Ce2 96.23(12) . . ?
C17 O5 Ce1 119.5(3) . . ?
Ce3 O5 Ce1 94.00(12) . . ?
Ce2 O5 Ce1 94.00(11) . . ?
C21 O6 Ce1 167.6(4) . . ?
C25 O7 Ce2 170.6(4) . . ?
C29 O8 Ce2 172.3(4) . . ?
C33 O9 Ce3 168.4(4) . . ?
C37 O10 Ce3 170.4(4) . . ?
N O12 Ce1 96.5(4) . . ?
N O13 Ce1 97.3(4) . . ?
O11 N O13 122.4(6) . . ?
O11 N O12 121.7(6) . . ?
O13 N O12 115.9(5) . . ?
O11 N Ce1 172.5(5) . . ?
O13 N Ce1 58.1(3) . . ?
O12 N Ce1 58.6(3) . . ?
O1 C1 C4 109.2(5) . . ?
O1 C1 C2 109.1(5) . . ?
C4 C1 C2 109.5(5) . . ?
O1 C1 C3 109.9(5) . . ?
C4 C1 C3 109.8(5) . . ?
C2 C1 C3 109.3(5) . . ?
O2 C5 C8 109.1(5) . . ?
O2 C5 C6 109.1(5) . . ?
C8 C5 C6 110.1(5) . . ?
O2 C5 C7 108.9(5) . . ?
C8 C5 C7 109.8(6) . . ?
C6 C5 C7 109.8(6) . . ?
O3 C9 C12 109.0(5) . . ?
O3 C9 C11 109.0(5) . . ?
C12 C9 C11 110.8(6) . . ?
O3 C9 C10 107.3(5) . . ?
C12 C9 C10 110.2(5) . . ?
C11 C9 C10 110.4(6) . . ?
O4 C13 C14 108.8(5) . . ?
O4 C13 C16 109.1(5) . . ?
C14 C13 C16 109.9(5) . . ?
O4 C13 C15 108.2(5) . . ?
C14 C13 C15 110.5(5) . . ?
C16 C13 C15 110.3(6) . . ?
O5 C17 C20 109.9(5) . . ?
O5 C17 C18 108.9(4) . . ?
C20 C17 C18 110.1(5) . . ?
O5 C17 C19 107.4(4) . . ?
C20 C17 C19 110.6(5) . . ?
C18 C17 C19 109.9(5) . . ?
O6 C21 C22 108.6(6) . . ?
O6 C21 C23 109.7(5) . . ?
C22 C21 C23 109.9(7) . . ?
O6 C21 C24 108.2(5) . . ?
C22 C21 C24 111.6(7) . . ?
C23 C21 C24 108.8(6) . . ?
C27 C25 O7 110.0(6) . . ?
C27 C25 C26 112.0(9) . . ?
O7 C25 C26 109.0(6) . . ?
C27 C25 C28 108.9(9) . . ?
O7 C25 C28 106.4(6) . . ?
C26 C25 C28 110.4(8) . . ?
O8 C29 C30 108.9(5) . . ?
O8 C29 C32 108.6(5) . . ?
C30 C29 C32 110.2(6) . . ?
O8 C29 C31 108.9(5) . . ?
C30 C29 C31 110.1(6) . . ?
C32 C29 C31 110.2(6) . . ?
O9 C33 C34 110.3(7) . . ?
O9 C33 C35 108.9(7) . . ?
C34 C33 C35 115.3(8) . . ?
O9 C33 C36 108.4(6) . . ?
C34 C33 C36 105.1(8) . . ?
C35 C33 C36 108.6(8) . . ?
O10 C37 C38 110.9(6) . . ?
O10 C37 C39 109.5(6) . . ?
C38 C37 C39 109.5(8) . . ?
O10 C37 C40 108.6(6) . . ?
C38 C37 C40 108.8(9) . . ?
C39 C37 C40 109.6(9) . . ?
C41 C42 C43 126.1(19) . . ?
C42 C43 C44 119.9(16) . . ?
C45 C44 C43 121.7(15) . . ?
C44 C45 C46 102.4(12) . . ?

loop_
_geom_bond_atom_site_label_1
_geom_bond_atom_site_label_2
_geom_bond_distance
_geom_bond_site_symmetry_2
_geom_bond_publ_flag
Ce1 O6 2.141(4) . ?
Ce1 O3 2.501(4) . ?
Ce1 O1 2.519(4) . ?
Ce1 O4 2.540(4) . ?
Ce1 O13 2.564(5) . ?
Ce1 O12 2.574(4) . ?
Ce1 O5 2.620(3) . ?
Ce1 N 2.996(5) . ?
Ce1 Ce3 3.7249(7) . ?
Ce1 Ce2 3.7277(6) . ?
Ce2 O7 2.062(4) . ?
Ce2 O8 2.069(4) . ?
Ce2 O1 2.265(4) . ?
Ce2 O2 2.357(4) . ?
Ce2 O5 2.475(4) . ?
Ce2 O4 2.478(4) . ?
Ce2 Ce3 3.6828(7) . ?
Ce3 O10 2.064(4) . ?
Ce3 O9 2.068(4) . ?
Ce3 O3 2.261(4) . ?
Ce3 O2 2.364(4) . ?
Ce3 O5 2.471(4) . ?
Ce3 O4 2.505(4) . ?
O1 C1 1.445(7) . ?
O2 C5 1.437(7) . ?
O3 C9 1.452(7) . ?
O4 C13 1.463(6) . ?
O5 C17 1.462(6) . ?
O6 C21 1.414(7) . ?
O7 C25 1.461(7) . ?
O8 C29 1.444(7) . ?
O9 C33 1.431(8) . ?
O10 C37 1.445(7) . ?
O11 N 1.220(7) . ?
O12 N 1.270(7) . ?
O13 N 1.260(7) . ?
C1 C4 1.516(9) . ?
C1 C2 1.523(9) . ?
C1 C3 1.525(9) . ?
C5 C8 1.512(9) . ?
C5 C6 1.521(9) . ?
C5 C7 1.522(9) . ?
C9 C12 1.505(9) . ?
C9 C11 1.506(9) . ?
C9 C10 1.518(9) . ?
C13 C14 1.511(9) . ?
C13 C16 1.514(9) . ?
C13 C15 1.542(8) . ?
C17 C20 1.506(8) . ?
C17 C18 1.516(8) . ?
C17 C19 1.535(8) . ?
C21 C22 1.499(10) . ?
C21 C23 1.519(10) . ?
C21 C24 1.543(10) . ?
C25 C27 1.443(12) . ?
C25 C26 1.472(11) . ?
C25 C28 1.547(13) . ?
C29 C30 1.509(9) . ?
C29 C32 1.513(10) . ?
C29 C31 1.528(10) . ?
C33 C34 1.456(12) . ?
C33 C35 1.462(12) . ?
C33 C36 1.507(11) . ?
C37 C38 1.458(12) . ?
C37 C39 1.472(11) . ?
C37 C40 1.485(12) . ?
C41 C42 1.41(2) . ?
C42 C43 1.41(2) . ?
C43 C44 1.42(2) . ?
C44 C45 1.41(2) . ?
C45 C46 1.59(2) . ?
